data_9000011
loop_
_publ_author_name
'Buerger, M. J.'

_publ_section_title
;
 The crystal structure of berthierite
;
_journal_name_full 'American Mineralogist'
_journal_page_first 205
_journal_page_last 206
_journal_volume 21
_journal_year 1936
_chemical_formula_sum 'Fe S4 Sb2'
_chemical_name_mineral Berthierite
_space_group_IT_number 62
_symmetry_space_group_name_Hall '-P 2c 2n'
_symmetry_space_group_name_H-M 'P n a m'
_cell_angle_alpha 90
_cell_angle_beta 90
_cell_angle_gamma 90
_cell_length_a 11.44
_cell_length_b 14.12
_cell_length_c 3.76
_cell_formula_units_Z 4
_cell_volume 607.363
_database_code_amcsd 0000014
_exptl_crystal_density_diffrn 4.676
_cod_original_formula_sum 'Fe Sb2 S4'
_cod_database_code 9000011

loop_
_space_group_symop_operation_xyz
x,y,z
x,y,1/2-z
-x,-y,1/2+z
1/2-x,1/2+y,1/2+z
1/2+x,1/2-y,1/2-z
1/2+x,1/2-y,z
1/2-x,1/2+y,-z
-x,-y,-z

loop_
_atom_site_label
_atom_site_fract_x
_atom_site_fract_y
_atom_site_fract_z
Fe 0.06250 0.25000 0.25000
Sb1 0.18750 0.87500 0.25000
Sb2 0.18750 0.62500 0.25000
S1 0.06250 0.00000 0.25000
S2 0.18750 0.12500 0.25000
S3 0.18750 0.37500 0.25000
S4 0.06250 0.75000 0.25000

loop_
_cod_related_entry_id
_cod_related_entry_database
_cod_related_entry_code
1 AMCSD 0000014
